data_1528155
loop_
_publ_author_name
'Tullberg, A.'
'Vannerberg, N.G.'

_publ_section_title
;
 The crystal structures of Na4 Fe (C N)6 (H2 O)10 and Na4 Mn (C N)6 (H2
 O)10
;
_journal_name_full 'Acta Chemica Scandinavica (1-27,1973-42,1988)'
_journal_page_first 343
_journal_page_last 344
_journal_volume 25
_journal_year 1971
_chemical_formula_sum 'C6 H20 Mn N6 Na4 O10'
_chemical_name_systematic 'Na4 Mn (C N)6 (H2 O)10'
_space_group_IT_number 14
_symmetry_space_group_name_Hall '-P 2yn'
_symmetry_space_group_name_H-M 'P 1 21/n 1'
_cell_angle_alpha 90
_cell_angle_beta 97.5
_cell_angle_gamma 90
_cell_formula_units_Z 2
_cell_length_a 9.8
_cell_length_b 11.4
_cell_length_c 9
_cell_volume 996.878
_citation_journal_id_ASTM ACSAA4
_cod_data_source_file Tullberg_ACSAA4_1971_1190.cif
_cod_data_source_block C6H20Mn1N6Na4O10
_cod_original_sg_symbol_Hall '-P 2ybc (x-z,y,z)'
_cod_original_formula_sum 'C6 H20 Mn1 N6 Na4 O10'
_cod_database_code 1528155

loop_
_symmetry_equiv_pos_as_xyz
x,y,z
-x+1/2,y+1/2,-z+1/2
-x,-y,-z
x-1/2,-y-1/2,z-1/2

loop_
_atom_site_label
_atom_site_type_symbol
_atom_site_fract_x
_atom_site_fract_y
_atom_site_fract_z
_atom_site_occupancy
_atom_site_U_iso_or_equiv
_atom_site_attached_hydrogens
Mn1 Mn+2 0 0 0 1 0.0 0
C3 C+2 0.54 0.515 0.302 1 0.0 0
C2 C+2 0.495 0.327 0.471 1 0.0 0
O3 O-2 0.266 0.218 0.713 1 0.0 2
O4 O-2 0.113 0.271 0.319 1 0.0 2
C1 C+2 0.304 0.509 0.433 1 0.0 0
O1 O-2 0.302 0.037 0.443 1 0.0 2
Na2 Na+1 0.716 0.128 0.402 1 0.0 0
N3 N-3 0.431 0.471 0.822 1 0.0 0
N1 N-3 0.187 0.519 0.392 1 0.0 0
O5 O-2 0.382 0.277 0.097 1 0.0 2
N2 N-3 0.503 0.228 0.474 1 0.0 0
O2 O-2 0.106 0.487 0.7 1 0.0 2
Na1 Na+1 0.093 0.142 0.509 1 0.0 0
